data_4089609
loop_
_publ_author_name
'Landman, Maril\'e'
'Pretorius, Ren\'e'
'Buitendach, Blenerhassitt E.'
'van Rooyen, Petrus H.'
'Conradie, Jeanet'

_publ_section_title
;
 Synthesis, Structure, and Electrochemistry of Fischer Alkoxy- and
 Aminocarbene Complexes of Tungsten: The Use of DFT To Predict and
 Understand Oxidation and Reduction Potentials
;
_journal_issue 19
_journal_name_full Organometallics
_journal_page_first 5491
_journal_paper_doi 10.1021/om400778z
_journal_volume 32
_journal_year 2013
_chemical_formula_moiety 'C12 H10 N2 O6 W1'
_chemical_formula_sum 'C12 H10 N2 O6 W'
_chemical_formula_weight 462.07
_space_group_crystal_system monoclinic
_space_group_IT_number 14
_space_group_name_Hall '-P 2yn'
_space_group_name_H-M_alt 'P 1 21/n 1'
_atom_sites_solution_hydrogens mixed
_atom_sites_solution_primary 'intrinsic phasing'
_audit_creation_method SHELXL-2013
_cell_angle_alpha 90
_cell_angle_beta 91.4300(10)
_cell_angle_gamma 90
_cell_formula_units_Z 4
_cell_length_a 13.7582(4)
_cell_length_b 6.8092(2)
_cell_length_c 15.4418(4)
_cell_measurement_reflns_used 9718
_cell_measurement_temperature 150(2)
_cell_measurement_theta_max 42.27
_cell_measurement_theta_min 2.99
_cell_volume 1446.17(7)
_computing_cell_refinement 'Bruker SAINT'
_computing_data_collection 'Bruker APEX2'
_computing_data_reduction 'Bruker SAINT'
_computing_molecular_graphics
; <i>ORTEP-3 for Windows</i> (Farrugia, 1997),
 <i>Mercury</i> (Macrae <i>et al</i>., 2008)
_computing_publication_material   'SHELXL-2013'
;
_computing_structure_refinement 'SHELXTL-2013, SHELXL-2013 (Sheldrick, 2013)'
_computing_structure_solution 'SHELXTS-2013 (Sheldrick, 2013)'
_diffrn_ambient_temperature 150(2)
_diffrn_measured_fraction_theta_full 0.998
_diffrn_measured_fraction_theta_max 0.998
_diffrn_measurement_device_type 'Bruker kappa Proton CMOS'
_diffrn_measurement_method '\f and \w scans'
_diffrn_radiation_monochromator 'Quazar multi-layer optics'
_diffrn_radiation_source 'I\ms micro focus'
_diffrn_radiation_type MoK\a
_diffrn_radiation_wavelength 0.71073
_diffrn_reflns_av_R_equivalents 0.0519
_diffrn_reflns_av_unetI/netI 0.0229
_diffrn_reflns_Laue_measured_fraction_full 0.998
_diffrn_reflns_Laue_measured_fraction_max 0.998
_diffrn_reflns_limit_h_max 26
_diffrn_reflns_limit_h_min -26
_diffrn_reflns_limit_k_max 12
_diffrn_reflns_limit_k_min -12
_diffrn_reflns_limit_l_max 29
_diffrn_reflns_limit_l_min -29
_diffrn_reflns_number 110276
_diffrn_reflns_point_group_measured_fraction_full 0.998
_diffrn_reflns_point_group_measured_fraction_max 0.998
_diffrn_reflns_theta_full 25.242
_diffrn_reflns_theta_max 42.611
_diffrn_reflns_theta_min 2.962
_exptl_absorpt_coefficient_mu 8.015
_exptl_absorpt_correction_T_max 0.7484
_exptl_absorpt_correction_T_min 0.3303
_exptl_absorpt_correction_type multi-scan
_exptl_absorpt_process_details SADABS
_exptl_crystal_colour yellow
_exptl_crystal_density_diffrn 2.122
_exptl_crystal_description needle
_exptl_crystal_F_000 872
_exptl_crystal_size_max 0.366
_exptl_crystal_size_mid 0.178
_exptl_crystal_size_min 0.174
_refine_diff_density_max 6.841
_refine_diff_density_min -0.731
_refine_diff_density_rms 0.222
_refine_ls_extinction_method none
_refine_ls_goodness_of_fit_ref 1.124
_refine_ls_hydrogen_treatment mixed
_refine_ls_matrix_type full
_refine_ls_number_parameters 202
_refine_ls_number_reflns 10419
_refine_ls_number_restraints 0
_refine_ls_restrained_S_all 1.124
_refine_ls_R_factor_all 0.0391
_refine_ls_R_factor_gt 0.0310
_refine_ls_shift/su_max 0.002
_refine_ls_shift/su_mean 0.000
_refine_ls_structure_factor_coef Fsqd
_refine_ls_weighting_details
; 
 w=1/[\s^2^(Fo^2^)+(0.0356P)^2^+1.0360P] 
 where P=(Fo^2^+2Fc^2^)/3 
;
_refine_ls_weighting_scheme calc
_refine_ls_wR_factor_gt 0.0707
_refine_ls_wR_factor_ref 0.0738
_reflns_Friedel_coverage 0.000
_reflns_number_gt 9052
_reflns_number_total 10419
_reflns_threshold_expression 'I > 2\s(I)'
_cod_data_source_file om400778z_si_006.cif
_cod_data_source_block compound_6
_cod_original_sg_symbol_H-M 'P 21/n'
_cod_original_formula_sum 'C12 H10 N2 O6 W1'
_cod_database_code 4089609
_shelx_space_group_comment
; 
The symmetry employed for this shelxl refinement is uniquely defined 
by the following loop, which should always be used as a source of 
symmetry information in preference to the above space-group names. 
They are only intended as comments. 
;
_shelxl_version_number 2013-2

loop_
_space_group_symop_operation_xyz
'x, y, z'
'-x+1/2, y+1/2, -z+1/2'
'-x, -y, -z'
'x-1/2, -y-1/2, z-1/2'

loop_
_atom_site_label
_atom_site_type_symbol
_atom_site_fract_x
_atom_site_fract_y
_atom_site_fract_z
_atom_site_U_iso_or_equiv
_atom_site_adp_type
_atom_site_occupancy
_atom_site_site_symmetry_order
_atom_site_calc_flag
_atom_site_refinement_flags_posn
_atom_site_refinement_flags_adp
N1 N 0.47984(14) -0.1742(3) 0.38955(12) 0.0273(3) Uani 1 1 d . .
C9 C 0.79388(17) -0.0263(4) 0.41671(18) 0.0317(4) Uani 1 1 d . .
H9 H 0.8585 0.0139 0.4174 0.038 Uiso 1 1 calc R U
C11 C 0.37855(18) -0.2231(5) 0.37505(17) 0.0367(5) Uani 1 1 d . .
H11A H 0.3659 -0.2512 0.3142 0.044 Uiso 1 1 calc R U
H11B H 0.3377 -0.1141 0.3918 0.044 Uiso 1 1 calc R U
N2 N 0.3902(2) -0.3690(4) 0.51800(15) 0.0376(4) Uani 1 1 d . .
C12 C 0.3567(2) -0.4038(5) 0.4299(2) 0.0390(5) Uani 1 1 d . .
H12A H 0.2873 -0.4293 0.4286 0.047 Uiso 1 1 calc R U
H12B H 0.3894 -0.5177 0.4067 0.047 Uiso 1 1 calc R U
H1 H 0.4831(18) -0.241(4) 0.4667(16) 0.008(5) Uiso 1 1 d . .
H2A H 0.350(3) -0.284(7) 0.539(3) 0.051(11) Uiso 1 1 d . .
H2B H 0.389(3) -0.499(8) 0.553(3) 0.051(11) Uiso 1 1 d . .
W1 W 0.49937(2) 0.05718(2) 0.21069(2) 0.01858(2) Uani 1 1 d . .
O4 O 0.58676(16) 0.4637(3) 0.27744(14) 0.0347(4) Uani 1 1 d . .
O5 O 0.70058(16) -0.0479(3) 0.12545(16) 0.0405(5) Uani 1 1 d . .
C4 C 0.55619(14) 0.3168(3) 0.25414(13) 0.0235(3) Uani 1 1 d . .
O6 O 0.65392(13) -0.1594(3) 0.45564(12) 0.0340(4) Uani 1 1 d . .
C8 C 0.72240(15) 0.0100(4) 0.34997(15) 0.0270(3) Uani 1 1 d . .
H8 H 0.7320 0.0772 0.2985 0.032 Uiso 1 1 calc R U
C2 C 0.44455(16) -0.2043(3) 0.16717(14) 0.0269(3) Uani 1 1 d . .
O2 O 0.41514(16) -0.3520(3) 0.14145(15) 0.0415(4) Uani 1 1 d . .
C6 C 0.53903(13) -0.0809(2) 0.33839(11) 0.0188(3) Uani 1 1 d . .
C3 C 0.36891(15) 0.1514(4) 0.25438(15) 0.0301(4) Uani 1 1 d . .
C7 C 0.63685(14) -0.0725(3) 0.37591(13) 0.0217(3) Uani 1 1 d . .
O1 O 0.4487(2) 0.2451(4) 0.02806(13) 0.0518(6) Uani 1 1 d . .
C10 C 0.74969(19) -0.1295(4) 0.47797(18) 0.0374(5) Uani 1 1 d . .
H10 H 0.7798 -0.1748 0.5287 0.045 Uiso 1 1 calc R U
O3 O 0.29668(15) 0.2161(4) 0.27657(16) 0.0490(5) Uani 1 1 d . .
C1 C 0.46636(19) 0.1790(4) 0.09510(14) 0.0308(4) Uani 1 1 d . .
C5 C 0.62868(15) -0.0154(3) 0.15865(14) 0.0250(3) Uani 1 1 d . .

loop_
_atom_site_aniso_label
_atom_site_aniso_U_11
_atom_site_aniso_U_22
_atom_site_aniso_U_33
_atom_site_aniso_U_23
_atom_site_aniso_U_13
_atom_site_aniso_U_12
N1 0.0269(7) 0.0333(8) 0.0215(6) 0.0042(6) -0.0003(5) -0.0046(6)
C9 0.0227(8) 0.0312(9) 0.0407(12) -0.0098(8) -0.0114(8) 0.0023(7)
C11 0.0258(9) 0.0542(14) 0.0300(10) 0.0086(10) -0.0004(8) -0.0095(9)
N2 0.0474(12) 0.0358(10) 0.0301(9) -0.0005(8) 0.0120(9) -0.0016(9)
C12 0.0341(11) 0.0431(12) 0.0401(13) -0.0025(11) 0.0088(10) -0.0136(10)
W1 0.01834(3) 0.02167(3) 0.01561(3) -0.00020(2) -0.00179(2) 0.00344(2)
O4 0.0414(10) 0.0260(7) 0.0367(9) -0.0046(6) 0.0000(8) -0.0014(6)
O5 0.0342(9) 0.0431(11) 0.0448(11) -0.0045(8) 0.0138(8) 0.0099(7)
C4 0.0244(7) 0.0251(7) 0.0212(7) 0.0000(6) 0.0006(6) 0.0050(6)
O6 0.0318(8) 0.0403(9) 0.0291(7) 0.0079(6) -0.0121(6) -0.0045(6)
C8 0.0212(7) 0.0308(8) 0.0287(9) -0.0043(7) -0.0034(6) -0.0007(7)
C2 0.0260(8) 0.0309(9) 0.0235(8) -0.0026(7) -0.0050(6) 0.0023(7)
O2 0.0424(10) 0.0357(9) 0.0458(11) -0.0101(8) -0.0101(8) -0.0060(7)
C6 0.0190(6) 0.0202(6) 0.0172(6) -0.0004(5) -0.0016(5) -0.0010(5)
C3 0.0218(8) 0.0389(11) 0.0293(9) -0.0029(8) -0.0038(7) 0.0065(7)
C7 0.0223(7) 0.0214(7) 0.0210(7) -0.0005(5) -0.0064(6) 0.0012(5)
O1 0.0778(17) 0.0521(12) 0.0249(8) 0.0079(8) -0.0102(9) 0.0207(11)
C10 0.0330(11) 0.0410(12) 0.0373(12) -0.0014(9) -0.0181(9) -0.0007(9)
O3 0.0262(8) 0.0664(14) 0.0546(13) -0.0079(11) 0.0028(8) 0.0172(9)
C1 0.0391(11) 0.0324(9) 0.0207(7) 0.0005(7) -0.0044(7) 0.0104(8)
C5 0.0265(8) 0.0238(7) 0.0248(8) -0.0016(6) 0.0025(6) 0.0047(6)

loop_
_atom_type_symbol
_atom_type_description
_atom_type_scat_dispersion_real
_atom_type_scat_dispersion_imag
_atom_type_scat_source
C C 0.0033 0.0016 'International Tables Vol C Tables 4.2.6.8 and 6.1.1.4'
H H 0.0000 0.0000 'International Tables Vol C Tables 4.2.6.8 and 6.1.1.4'
N N 0.0061 0.0033 'International Tables Vol C Tables 4.2.6.8 and 6.1.1.4'
O O 0.0106 0.0060 'International Tables Vol C Tables 4.2.6.8 and 6.1.1.4'
W W -0.8490 6.8722 'International Tables Vol C Tables 4.2.6.8 and 6.1.1.4'

loop_
_geom_angle_atom_site_label_1
_geom_angle_atom_site_label_2
_geom_angle_atom_site_label_3
_geom_angle
C6 N1 C11 128.96(18)
C6 N1 H1 136.7(11)
C11 N1 H1 94.2(11)
C10 C9 C8 106.5(2)
C10 C9 H9 126.7
C8 C9 H9 126.7
N1 C11 C12 107.6(2)
N1 C11 H11A 110.2
C12 C11 H11A 110.2
N1 C11 H11B 110.2
C12 C11 H11B 110.2
H11A C11 H11B 108.5
C12 N2 H2A 106(3)
C12 N2 H2B 110(3)
H2A N2 H2B 111(4)
N2 C12 C11 109.2(2)
N2 C12 H12A 109.8
C11 C12 H12A 109.8
N2 C12 H12B 109.8
C11 C12 H12B 109.8
H12A C12 H12B 108.3
C1 W1 C5 85.98(9)
C1 W1 C3 89.01(10)
C5 W1 C3 174.47(9)
C1 W1 C4 90.61(9)
C5 W1 C4 90.50(8)
C3 W1 C4 87.24(9)
C1 W1 C2 89.66(9)
C5 W1 C2 88.72(9)
C3 W1 C2 93.57(9)
C4 W1 C2 179.15(8)
C1 W1 C6 178.82(8)
C5 W1 C6 92.85(8)
C3 W1 C6 92.18(8)
C4 W1 C6 89.51(7)
C2 W1 C6 90.20(7)
O4 C4 W1 178.73(19)
C10 O6 C7 107.6(2)
C7 C8 C9 107.4(2)
C7 C8 H8 126.3
C9 C8 H8 126.3
O2 C2 W1 178.6(2)
N1 C6 C7 111.19(17)
N1 C6 W1 126.29(14)
C7 C6 W1 122.51(13)
O3 C3 W1 175.5(2)
C8 C7 O6 107.90(17)
C8 C7 C6 133.79(18)
O6 C7 C6 118.29(18)
C9 C10 O6 110.6(2)
C9 C10 H10 124.7
O6 C10 H10 124.7
O1 C1 W1 178.4(2)
O5 C5 W1 175.8(2)

loop_
_geom_bond_atom_site_label_1
_geom_bond_atom_site_label_2
_geom_bond_distance
N1 C6 1.313(3)
N1 C11 1.445(3)
N1 H1 1.27(3)
C9 C10 1.337(4)
C9 C8 1.428(3)
C9 H9 0.9300
C11 C12 1.528(4)
C11 H11A 0.9700
C11 H11B 0.9700
N2 C12 1.444(4)
N2 H2A 0.87(4)
N2 H2B 1.04(5)
C12 H12A 0.9700
C12 H12B 0.9700
W1 C1 2.010(2)
W1 C5 2.031(2)
W1 C3 2.037(2)
W1 C4 2.040(2)
W1 C2 2.041(2)
W1 C6 2.2398(17)
O4 C4 1.140(3)
O5 C5 1.147(3)
O6 C10 1.369(3)
O6 C7 1.381(3)
C8 C7 1.373(3)
C8 H8 0.9300
C2 O2 1.151(3)
C6 C7 1.453(3)
C3 O3 1.147(3)
O1 C1 1.149(3)
C10 H10 0.9300

loop_
_geom_torsion_atom_site_label_1
_geom_torsion_atom_site_label_2
_geom_torsion_atom_site_label_3
_geom_torsion_atom_site_label_4
_geom_torsion
C6 N1 C11 C12 154.2(2)
N1 C11 C12 N2 51.1(3)
C10 C9 C8 C7 0.9(3)
C11 N1 C6 C7 -176.6(2)
C11 N1 C6 W1 4.7(3)
C9 C8 C7 O6 -0.5(2)
C9 C8 C7 C6 178.1(2)
C10 O6 C7 C8 0.0(3)
C10 O6 C7 C6 -178.90(19)
N1 C6 C7 C8 -178.3(2)
W1 C6 C7 C8 0.4(3)
N1 C6 C7 O6 0.2(3)
W1 C6 C7 O6 178.97(14)
C8 C9 C10 O6 -1.0(3)
C7 O6 C10 C9 0.6(3)
